data_7202333
loop_
_publ_author_name
'Du, Miao'
'Zhang, Zhi-Hui'
'Wang, Xiu-Guang'
'Tang, Liang-Fu'
'Zhao, Xiao-Jun'

_publ_section_title
;
 Structural modulation of polythreading and interpenetrating
 coordination networks with an elongated dipyridyl building block and
 various anionic co-ligands
;
_journal_issue 12
_journal_name_full CrystEngComm
_journal_page_first 1855
_journal_paper_doi 10.1039/b810121c
_journal_volume 10
_journal_year 2008
_chemical_formula_sum 'C37 H32 N6 O9 Zn2'
_chemical_formula_weight 835.43
_chemical_name_systematic
;
?
;
_space_group_IT_number 14
_symmetry_cell_setting monoclinic
_symmetry_space_group_name_Hall '-P 2yn'
_symmetry_space_group_name_H-M 'P 1 21/n 1'
_atom_sites_solution_hydrogens geom
_atom_sites_solution_primary direct
_atom_sites_solution_secondary difmap
_audit_creation_method SHELXL-97
_cell_angle_alpha 90.00
_cell_angle_beta 93.2940(10)
_cell_angle_gamma 90.00
_cell_formula_units_Z 4
_cell_length_a 10.9672(12)
_cell_length_b 10.8989(12)
_cell_length_c 39.656(4)
_cell_measurement_reflns_used 3703
_cell_measurement_temperature 293(2)
_cell_measurement_theta_max 23.18
_cell_measurement_theta_min 2.35
_cell_volume 4732.3(9)
_computing_cell_refinement 'Bruker APEX II'
_computing_data_collection 'Bruker APEX II'
_computing_data_reduction 'Bruker SAINT'
_computing_molecular_graphics 'Bruker SHELXTL'
_computing_publication_material 'Bruker SHELXTL'
_computing_structure_refinement 'SHELXL-97 (Sheldrick, 1997)'
_computing_structure_solution 'SHELXS-97 (Sheldrick, 1990)'
_diffrn_ambient_temperature 293(2)
_diffrn_measured_fraction_theta_full 0.998
_diffrn_measured_fraction_theta_max 0.998
_diffrn_measurement_device_type 'Apex II CCD area detector'
_diffrn_measurement_method 'phi and omega scans'
_diffrn_radiation_monochromator graphite
_diffrn_radiation_source 'fine-focus sealed tube'
_diffrn_radiation_type MoK\a
_diffrn_radiation_wavelength 0.71073
_diffrn_reflns_av_R_equivalents 0.0676
_diffrn_reflns_av_sigmaI/netI 0.0737
_diffrn_reflns_limit_h_max 11
_diffrn_reflns_limit_h_min -13
_diffrn_reflns_limit_k_max 11
_diffrn_reflns_limit_k_min -12
_diffrn_reflns_limit_l_max 47
_diffrn_reflns_limit_l_min -47
_diffrn_reflns_number 25133
_diffrn_reflns_theta_full 25.03
_diffrn_reflns_theta_max 25.03
_diffrn_reflns_theta_min 1.90
_exptl_absorpt_coefficient_mu 1.063
_exptl_absorpt_correction_T_max 0.8597
_exptl_absorpt_correction_T_min 0.7920
_exptl_absorpt_correction_type multi-scan
_exptl_absorpt_process_details SADABS
_exptl_crystal_colour COLORLESS
_exptl_crystal_density_diffrn 1.173
_exptl_crystal_density_meas ?
_exptl_crystal_density_method 'not measured'
_exptl_crystal_description BLOCK
_exptl_crystal_F_000 1712
_exptl_crystal_size_max 0.24
_exptl_crystal_size_mid 0.22
_exptl_crystal_size_min 0.16
_refine_diff_density_max 1.104
_refine_diff_density_min -0.779
_refine_diff_density_rms 0.153
_refine_ls_extinction_method none
_refine_ls_goodness_of_fit_ref 1.065
_refine_ls_hydrogen_treatment constr
_refine_ls_matrix_type full
_refine_ls_number_parameters 518
_refine_ls_number_reflns 8319
_refine_ls_number_restraints 72
_refine_ls_restrained_S_all 1.064
_refine_ls_R_factor_all 0.1134
_refine_ls_R_factor_gt 0.0755
_refine_ls_shift/su_max 0.001
_refine_ls_shift/su_mean 0.000
_refine_ls_structure_factor_coef Fsqd
_refine_ls_weighting_details 'calc w=1/[\s^2^(Fo^2^)+(0.1152P)^2^+20.6279P] where P=(Fo^2^+2Fc^2^)/3'
_refine_ls_weighting_scheme calc
_refine_ls_wR_factor_gt 0.2185
_refine_ls_wR_factor_ref 0.2426
_reflns_number_gt 5458
_reflns_number_total 8319
_reflns_threshold_expression >2sigma(I)
_cod_data_source_file b810121c.txt
_cod_data_source_block 5.Zn
_cod_depositor_comments
;
The following automatic conversions were performed:
'_symmetry_cell_setting' value 'Monoclinic' changed to 'monoclinic'
according to '/home/saulius/struct/CIF-dictionaries/cif_core.dic'
dictionary named 'cif_core.dic' version 2.4.1 from
2010-06-29.

'_exptl_absorpt_correction_type' value 'MULTI-SCAN' changed
to 'multi-scan' according to
'/home/saulius/struct/CIF-dictionaries/cif_core.dic' dictionary named
'cif_core.dic' version 2.4.1 from 2010-06-29.

Automatic conversion script
Id: cif_fix_enum 1527 2010-12-29 10:47:43Z saulius 

The following automatic conversions were performed:

'_exptl_crystal_density_meas' value 'NONE' was changed to '?' - the
value is perceived as not measured.

Automatic conversion script
Id: cif_fix_values 3008 2015-01-20 13:52:24Z robertas 
;
_cod_original_sg_symbol_H-M P2(1)/n
_cod_database_code 7202333

loop_
_symmetry_equiv_pos_as_xyz
'x, y, z'
'-x+1/2, y+1/2, -z+1/2'
'-x, -y, -z'
'x-1/2, -y-1/2, z-1/2'

loop_
_atom_site_label
_atom_site_type_symbol
_atom_site_fract_x
_atom_site_fract_y
_atom_site_fract_z
_atom_site_U_iso_or_equiv
_atom_site_adp_type
_atom_site_occupancy
_atom_site_symmetry_multiplicity
_atom_site_calc_flag
_atom_site_refinement_flags
_atom_site_disorder_assembly
_atom_site_disorder_group
Zn1 Zn 0.58906(7) 0.26937(7) 0.140041(18) 0.0214(2) Uani 1 1 d . . .
Zn2 Zn 0.60978(7) 0.27393(7) 0.215182(18) 0.0223(2) Uani 1 1 d . . .
O1 O 0.4235(5) 0.2785(6) 0.20105(14) 0.0498(15) Uani 1 1 d . . .
O2 O 0.4047(5) 0.2699(5) 0.14492(14) 0.0450(14) Uani 1 1 d . . .
O3 O -0.2273(5) 0.2684(5) 0.15384(14) 0.0432(14) Uani 1 1 d . . .
O4 O -0.2073(5) 0.2714(5) 0.20966(14) 0.0433(14) Uani 1 1 d . . .
O5 O 0.5879(5) 0.4512(4) 0.15210(12) 0.0399(13) Uani 1 1 d . . .
O6 O 0.6116(5) 0.4576(4) 0.20847(13) 0.0402(13) Uani 1 1 d . . .
O7 O 0.6063(6) 1.0955(5) 0.20132(13) 0.0477(14) Uani 1 1 d . . .
O8 O 0.5901(5) 1.0855(5) 0.14565(13) 0.0471(14) Uani 1 1 d . . .
N1 N 0.5980(5) 0.2882(6) 0.08927(14) 0.0314(14) Uani 1 1 d . . .
N2 N 0.6689(8) 0.4225(9) -0.06503(17) 0.063(2) Uani 1 1 d . . .
N3 N 0.5961(9) 0.3252(10) -0.07340(19) 0.080(3) Uani 1 1 d . . .
N4 N 0.8159(7) 0.4548(8) -0.10758(17) 0.062(2) Uani 1 1 d . . .
N5 N 0.9265(8) 0.4742(9) -0.09201(19) 0.075(3) Uani 1 1 d . . .
N6 N 1.0789(6) 0.2578(6) -0.23578(15) 0.0353(15) Uani 1 1 d . . .
C1 C 0.6243(12) 0.2088(11) 0.0345(2) 0.079(4) Uani 1 1 d . . .
H1 H 0.6355 0.1401 0.0211 0.095 Uiso 1 1 calc R . .
C2 C 0.6147(11) 0.1961(9) 0.0692(2) 0.069(3) Uani 1 1 d . . .
H2 H 0.6205 0.1177 0.0784 0.082 Uiso 1 1 calc R . .
C3 C 0.5914(8) 0.3995(8) 0.0753(2) 0.047(2) Uani 1 1 d . . .
H3 H 0.5805 0.4666 0.0893 0.057 Uiso 1 1 calc R . .
C4 C 0.5999(8) 0.4205(9) 0.0409(2) 0.052(2) Uani 1 1 d . . .
H4 H 0.5938 0.4999 0.0324 0.063 Uiso 1 1 calc R . .
C5 C 0.6171(8) 0.3253(8) 0.01994(18) 0.043(2) Uani 1 1 d . . .
C6 C 0.6280(8) 0.3432(9) -0.01644(19) 0.049(2) Uani 1 1 d . . .
C7 C 0.6894(9) 0.4384(9) -0.0312(2) 0.055(2) Uani 1 1 d . . .
C8 C 0.5697(11) 0.2767(11) -0.0437(2) 0.072(3) Uani 1 1 d . . .
C9 C 0.7655(14) 0.5406(12) -0.0167(3) 0.112(5) Uani 1 1 d . . .
H9A H 0.8397 0.5459 -0.0283 0.169 Uiso 1 1 calc R . .
H9B H 0.7845 0.5256 0.0068 0.169 Uiso 1 1 calc R . .
H9C H 0.7213 0.6164 -0.0194 0.169 Uiso 1 1 calc R . .
C10 C 0.4845(18) 0.1706(17) -0.0432(3) 0.160(9) Uani 1 1 d . . .
H10A H 0.4711 0.1385 -0.0657 0.239 Uiso 1 1 calc R . .
H10B H 0.4081 0.1969 -0.0350 0.239 Uiso 1 1 calc R . .
H10C H 0.5193 0.1079 -0.0286 0.239 Uiso 1 1 calc R . .
C11 C 0.7067(11) 0.4992(11) -0.0922(2) 0.084(4) Uani 1 1 d . . .
H11A H 0.7220 0.5814 -0.0836 0.100 Uiso 1 1 calc R . .
H11B H 0.6405 0.5041 -0.1095 0.100 Uiso 1 1 calc R . .
C12 C 1.0060(9) 0.4348(11) -0.1139(2) 0.069(3) Uani 1 1 d . . .
C13 C 0.9436(8) 0.3843(10) -0.14280(19) 0.054(2) Uani 1 1 d . . .
C14 C 0.8206(8) 0.4002(9) -0.1385(2) 0.054(2) Uani 1 1 d . . .
C15 C 1.1406(10) 0.4398(15) -0.1055(3) 0.107(5) Uani 1 1 d . . .
H15A H 1.1568 0.4932 -0.0865 0.160 Uiso 1 1 calc R . .
H15B H 1.1812 0.4706 -0.1246 0.160 Uiso 1 1 calc R . .
H15C H 1.1702 0.3590 -0.1000 0.160 Uiso 1 1 calc R . .
C16 C 0.7106(9) 0.3736(12) -0.1607(3) 0.081(4) Uani 1 1 d . . .
H16A H 0.6579 0.3191 -0.1493 0.122 Uiso 1 1 calc R . .
H16B H 0.7345 0.3358 -0.1811 0.122 Uiso 1 1 calc R . .
H16C H 0.6680 0.4488 -0.1660 0.122 Uiso 1 1 calc R . .
C17 C 0.9963(7) 0.3350(9) -0.17360(19) 0.045(2) Uani 1 1 d . . .
C18 C 1.0806(8) 0.4028(9) -0.1903(2) 0.049(2) Uani 1 1 d . . .
H18 H 1.1121 0.4752 -0.1810 0.059 Uiso 1 1 calc R . .
C19 C 1.1177(8) 0.3620(7) -0.22134(19) 0.043(2) Uani 1 1 d . . .
H19 H 1.1727 0.4099 -0.2326 0.052 Uiso 1 1 calc R . .
C20 C 1.0016(10) 0.1917(10) -0.2191(2) 0.069(3) Uani 1 1 d . . .
H20 H 0.9755 0.1171 -0.2283 0.083 Uiso 1 1 calc R . .
C21 C 0.9577(10) 0.2271(9) -0.1889(2) 0.067(3) Uani 1 1 d . . .
H21 H 0.9012 0.1778 -0.1787 0.080 Uiso 1 1 calc R . .
C22 C 0.2252(6) 0.2724(7) 0.17553(19) 0.0347(17) Uani 1 1 d . . .
C23 C 0.1509(7) 0.2675(8) 0.1467(2) 0.043(2) Uani 1 1 d . . .
H23 H 0.1847 0.2649 0.1258 0.052 Uiso 1 1 calc R . .
C24 C 0.0245(7) 0.2663(8) 0.1487(2) 0.044(2) Uani 1 1 d . . .
H24 H -0.0254 0.2638 0.1289 0.052 Uiso 1 1 calc R . .
C25 C -0.0274(6) 0.2688(7) 0.17924(18) 0.0328(16) Uani 1 1 d . . .
C26 C 0.0487(7) 0.2731(10) 0.2082(2) 0.059(3) Uani 1 1 d . . .
H26 H 0.0153 0.2745 0.2292 0.071 Uiso 1 1 calc R . .
C27 C 0.1729(7) 0.2751(10) 0.2062(2) 0.061(3) Uani 1 1 d . . .
H27 H 0.2228 0.2784 0.2260 0.073 Uiso 1 1 calc R . .
C28 C 0.3618(7) 0.2727(7) 0.1735(2) 0.0339(17) Uani 1 1 d . . .
C29 C -0.1652(6) 0.2696(7) 0.18105(19) 0.0314(16) Uani 1 1 d . . .
C30 C 0.5995(6) 0.6447(6) 0.17853(17) 0.0298(14) Uani 1 1 d U . .
C31 C 0.6036(7) 0.7132(7) 0.20788(18) 0.0331(15) Uani 1 1 d U . .
H31 H 0.6062 0.6738 0.2287 0.040 Uiso 1 1 calc R . .
C32 C 0.6039(7) 0.8397(7) 0.20642(18) 0.0344(15) Uani 1 1 d U . .
H32 H 0.6070 0.8851 0.2263 0.041 Uiso 1 1 calc R . .
C33 C 0.5997(6) 0.8992(6) 0.17572(17) 0.0294(14) Uani 1 1 d U . .
C34 C 0.5951(7) 0.8302(7) 0.14634(18) 0.0358(16) Uani 1 1 d U . .
H34 H 0.5914 0.8693 0.1255 0.043 Uiso 1 1 calc R . .
C35 C 0.5959(7) 0.7039(6) 0.14784(18) 0.0334(15) Uani 1 1 d U . .
H35 H 0.5939 0.6584 0.1280 0.040 Uiso 1 1 calc R . .
C36 C 0.5994(7) 0.5069(6) 0.17985(19) 0.0330(17) Uani 1 1 d . . .
C37 C 0.5992(6) 1.0376(6) 0.17415(18) 0.0305(16) Uani 1 1 d . . .
O9 O 0.322(3) 0.019(3) 0.1021(9) 0.102(11) Uani 0.25 1 d PU . .
O10 O 0.871(4) 0.975(4) 0.1080(12) 0.146(16) Uani 0.25 1 d PU . .
O11 O 0.712(4) 0.027(4) 0.7949(10) 0.117(12) Uani 0.25 1 d PU . .
O12 O 0.011(4) 0.720(4) 0.9477(10) 0.115(12) Uani 0.25 1 d PU . .

loop_
_atom_site_aniso_label
_atom_site_aniso_U_11
_atom_site_aniso_U_22
_atom_site_aniso_U_33
_atom_site_aniso_U_23
_atom_site_aniso_U_13
_atom_site_aniso_U_12
Zn1 0.0241(4) 0.0207(4) 0.0193(4) 0.0011(3) 0.0019(3) -0.0006(3)
Zn2 0.0232(4) 0.0233(4) 0.0206(4) 0.0010(3) 0.0028(3) -0.0003(3)
O1 0.022(3) 0.082(4) 0.046(3) 0.004(3) -0.004(2) -0.002(3)
O2 0.024(3) 0.066(4) 0.046(3) -0.003(3) 0.009(2) -0.003(3)
O3 0.024(3) 0.063(4) 0.041(3) 0.010(3) -0.006(2) 0.001(3)
O4 0.024(3) 0.066(4) 0.041(3) -0.006(3) 0.005(2) -0.001(3)
O5 0.072(4) 0.013(3) 0.034(3) -0.004(2) 0.005(3) -0.001(2)
O6 0.063(4) 0.017(3) 0.040(3) 0.005(2) -0.006(3) -0.001(2)
O7 0.073(4) 0.034(3) 0.037(3) -0.004(3) 0.007(3) -0.001(3)
O8 0.071(4) 0.032(3) 0.038(3) 0.005(3) -0.003(3) 0.001(3)
N1 0.035(3) 0.037(4) 0.023(3) -0.002(3) 0.004(3) 0.002(3)
N2 0.068(6) 0.093(7) 0.029(4) 0.015(4) 0.018(4) 0.024(5)
N3 0.104(8) 0.103(8) 0.032(4) 0.003(5) 0.012(4) -0.008(6)
N4 0.050(5) 0.104(7) 0.035(4) 0.000(4) 0.018(4) 0.013(4)
N5 0.070(6) 0.117(8) 0.039(4) -0.010(5) 0.016(4) 0.015(5)
N6 0.031(3) 0.048(4) 0.027(3) -0.005(3) 0.006(3) -0.006(3)
C1 0.131(11) 0.069(8) 0.039(5) -0.008(5) 0.015(6) 0.015(7)
C2 0.123(10) 0.044(6) 0.041(5) 0.012(4) 0.019(6) 0.013(6)
C3 0.063(6) 0.044(5) 0.036(4) 0.002(4) 0.012(4) 0.004(4)
C4 0.068(6) 0.053(6) 0.037(5) 0.005(4) 0.011(4) 0.007(5)
C5 0.048(5) 0.052(5) 0.027(4) 0.003(4) 0.003(3) 0.008(4)
C6 0.055(6) 0.066(6) 0.025(4) 0.000(4) 0.010(4) 0.003(4)
C7 0.063(6) 0.071(7) 0.033(5) 0.003(4) 0.017(4) 0.005(5)
C8 0.085(8) 0.092(8) 0.039(5) 0.003(5) 0.012(5) -0.017(6)
C9 0.172(15) 0.106(11) 0.062(7) -0.017(7) 0.035(8) -0.069(10)
C10 0.24(2) 0.186(17) 0.052(7) -0.032(9) 0.023(10) -0.146(16)
C11 0.097(9) 0.112(10) 0.047(6) 0.026(6) 0.048(6) 0.043(7)
C12 0.055(6) 0.116(9) 0.038(5) -0.021(5) 0.016(4) -0.002(6)
C13 0.041(5) 0.096(8) 0.027(4) -0.003(4) 0.010(4) 0.003(5)
C14 0.047(5) 0.080(7) 0.036(5) 0.010(4) 0.017(4) 0.005(5)
C15 0.059(8) 0.192(16) 0.067(8) -0.047(9) -0.007(6) 0.011(8)
C16 0.045(6) 0.138(11) 0.063(7) -0.006(7) 0.007(5) 0.008(6)
C17 0.038(5) 0.066(6) 0.032(4) -0.007(4) 0.008(3) -0.004(4)
C18 0.051(5) 0.060(6) 0.037(4) -0.007(4) 0.006(4) -0.006(4)
C19 0.055(5) 0.039(5) 0.036(4) 0.000(4) 0.008(4) -0.004(4)
C20 0.093(8) 0.077(7) 0.040(5) -0.010(5) 0.024(5) -0.033(6)
C21 0.076(7) 0.078(7) 0.051(6) -0.005(5) 0.031(5) -0.032(6)
C22 0.021(4) 0.043(4) 0.040(4) 0.004(4) 0.000(3) 0.000(3)
C23 0.026(4) 0.070(6) 0.034(4) 0.005(4) 0.006(3) -0.002(4)
C24 0.021(4) 0.073(6) 0.036(4) 0.004(4) -0.005(3) 0.002(4)
C25 0.021(4) 0.043(4) 0.035(4) -0.003(3) 0.006(3) -0.002(3)
C26 0.023(4) 0.123(9) 0.032(4) -0.008(5) 0.005(3) 0.002(5)
C27 0.026(4) 0.125(9) 0.031(4) -0.008(5) -0.002(3) 0.001(5)
C28 0.026(4) 0.033(4) 0.043(4) 0.004(3) 0.002(3) -0.003(3)
C29 0.024(4) 0.030(4) 0.040(4) 0.002(3) 0.006(3) 0.005(3)
C30 0.030(3) 0.026(3) 0.033(3) -0.001(2) 0.001(3) -0.003(3)
C31 0.041(3) 0.028(3) 0.030(3) 0.000(2) 0.000(3) 0.001(3)
C32 0.041(3) 0.032(3) 0.031(3) -0.005(2) 0.004(3) 0.001(3)
C33 0.031(3) 0.023(3) 0.033(3) -0.002(2) 0.000(3) -0.003(3)
C34 0.047(4) 0.032(3) 0.028(3) 0.004(2) 0.000(3) 0.000(3)
C35 0.043(3) 0.025(3) 0.032(3) -0.004(2) 0.002(3) -0.002(3)
C36 0.030(4) 0.024(4) 0.045(5) 0.009(4) -0.002(3) -0.001(3)
C37 0.029(4) 0.022(4) 0.042(4) -0.005(3) 0.005(3) 0.000(3)
O9 0.097(13) 0.107(13) 0.104(13) -0.032(9) 0.005(9) 0.008(9)
O10 0.143(18) 0.143(18) 0.151(18) 0.004(10) 0.015(10) -0.008(10)
O11 0.106(15) 0.112(15) 0.132(15) 0.015(10) 0.015(10) 0.000(9)
O12 0.122(15) 0.120(15) 0.104(15) -0.014(9) 0.016(9) -0.016(9)

loop_
_atom_type_symbol
_atom_type_description
_atom_type_scat_dispersion_real
_atom_type_scat_dispersion_imag
_atom_type_scat_source
C C 0.0033 0.0016 'International Tables Vol C Tables 4.2.6.8 and 6.1.1.4'
H H 0.0000 0.0000 'International Tables Vol C Tables 4.2.6.8 and 6.1.1.4'
N N 0.0061 0.0033 'International Tables Vol C Tables 4.2.6.8 and 6.1.1.4'
O O 0.0106 0.0060 'International Tables Vol C Tables 4.2.6.8 and 6.1.1.4'
Zn Zn 0.2839 1.4301 'International Tables Vol C Tables 4.2.6.8 and 6.1.1.4'

loop_
_geom_angle_atom_site_label_1
_geom_angle_atom_site_label_2
_geom_angle_atom_site_label_3
_geom_angle
_geom_angle_site_symmetry_1
_geom_angle_site_symmetry_3
_geom_angle_publ_flag
O8 Zn1 N1 102.1(2) 1_545 . ?
O8 Zn1 O5 160.1(2) 1_545 . ?
N1 Zn1 O5 97.8(2) . . ?
O8 Zn1 O2 89.5(2) 1_545 . ?
N1 Zn1 O2 101.4(2) . . ?
O5 Zn1 O2 87.5(2) . . ?
O8 Zn1 O3 88.1(2) 1_545 1_655 ?
N1 Zn1 O3 99.3(2) . 1_655 ?
O5 Zn1 O3 87.8(2) . 1_655 ?
O2 Zn1 O3 159.2(2) . 1_655 ?
O8 Zn1 Zn2 84.64(15) 1_545 . ?
N1 Zn1 Zn2 170.17(18) . . ?
O5 Zn1 Zn2 75.53(14) . . ?
O2 Zn1 Zn2 85.65(16) . . ?
O3 Zn1 Zn2 73.53(15) 1_655 . ?
O6 Zn2 O7 156.7(2) . 1_545 ?
O6 Zn2 N6 107.4(2) . 4_566 ?
O7 Zn2 N6 95.5(2) 1_545 4_566 ?
O6 Zn2 O4 89.0(2) . 1_655 ?
O7 Zn2 O4 87.8(2) 1_545 1_655 ?
N6 Zn2 O4 108.8(2) 4_566 1_655 ?
O6 Zn2 O1 87.6(2) . . ?
O7 Zn2 O1 87.0(2) 1_545 . ?
N6 Zn2 O1 92.7(2) 4_566 . ?
O4 Zn2 O1 158.3(2) 1_655 . ?
O6 Zn2 Zn1 83.41(15) . . ?
O7 Zn2 Zn1 73.28(15) 1_545 . ?
N6 Zn2 Zn1 162.26(19) 4_566 . ?
O4 Zn2 Zn1 84.88(15) 1_655 . ?
O1 Zn2 Zn1 73.40(16) . . ?
C28 O1 Zn2 134.8(5) . . ?
C28 O2 Zn1 120.7(5) . . ?
C29 O3 Zn1 135.3(5) . 1_455 ?
C29 O4 Zn2 121.1(5) . 1_455 ?
C36 O5 Zn1 132.3(5) . . ?
C36 O6 Zn2 122.8(5) . . ?
C37 O7 Zn2 136.1(5) . 1_565 ?
C37 O8 Zn1 121.1(5) . 1_565 ?
C2 N1 C3 117.0(7) . . ?
C2 N1 Zn1 123.1(6) . . ?
C3 N1 Zn1 119.9(5) . . ?
N3 N2 C7 113.8(8) . . ?
N3 N2 C11 117.4(9) . . ?
C7 N2 C11 128.7(10) . . ?
C8 N3 N2 104.4(8) . . ?
N5 N4 C14 113.6(7) . . ?
N5 N4 C11 119.8(8) . . ?
C14 N4 C11 126.4(9) . . ?
C12 N5 N4 104.8(8) . . ?
C20 N6 C19 116.7(7) . . ?
C20 N6 Zn2 122.5(6) . 4_665 ?
C19 N6 Zn2 119.5(5) . 4_665 ?
C2 C1 C5 119.6(9) . . ?
C2 C1 H1 120.2 . . ?
C5 C1 H1 120.2 . . ?
N1 C2 C1 123.3(9) . . ?
N1 C2 H2 118.3 . . ?
C1 C2 H2 118.3 . . ?
N1 C3 C4 123.5(8) . . ?
N1 C3 H3 118.2 . . ?
C4 C3 H3 118.2 . . ?
C5 C4 C3 119.8(8) . . ?
C5 C4 H4 120.1 . . ?
C3 C4 H4 120.1 . . ?
C4 C5 C1 116.8(8) . . ?
C4 C5 C6 121.7(8) . . ?
C1 C5 C6 121.5(8) . . ?
C7 C6 C8 105.6(7) . . ?
C7 C6 C5 125.7(8) . . ?
C8 C6 C5 128.4(8) . . ?
N2 C7 C6 105.3(9) . . ?
N2 C7 C9 122.3(9) . . ?
C6 C7 C9 132.4(8) . . ?
N3 C8 C6 110.9(10) . . ?
N3 C8 C10 119.2(10) . . ?
C6 C8 C10 129.8(9) . . ?
C7 C9 H9A 109.5 . . ?
C7 C9 H9B 109.5 . . ?
H9A C9 H9B 109.5 . . ?
C7 C9 H9C 109.5 . . ?
H9A C9 H9C 109.5 . . ?
H9B C9 H9C 109.5 . . ?
C8 C10 H10A 109.5 . . ?
C8 C10 H10B 109.5 . . ?
H10A C10 H10B 109.5 . . ?
C8 C10 H10C 109.5 . . ?
H10A C10 H10C 109.5 . . ?
H10B C10 H10C 109.5 . . ?
N2 C11 N4 113.5(8) . . ?
N2 C11 H11A 108.9 . . ?
N4 C11 H11A 108.9 . . ?
N2 C11 H11B 108.9 . . ?
N4 C11 H11B 108.9 . . ?
H11A C11 H11B 107.7 . . ?
N5 C12 C13 110.4(9) . . ?
N5 C12 C15 121.0(9) . . ?
C13 C12 C15 128.4(8) . . ?
C14 C13 C12 106.4(8) . . ?
C14 C13 C17 125.3(8) . . ?
C12 C13 C17 128.0(8) . . ?
N4 C14 C13 104.7(8) . . ?
N4 C14 C16 123.2(8) . . ?
C13 C14 C16 132.1(8) . . ?
C12 C15 H15A 109.5 . . ?
C12 C15 H15B 109.5 . . ?
H15A C15 H15B 109.5 . . ?
C12 C15 H15C 109.5 . . ?
H15A C15 H15C 109.5 . . ?
H15B C15 H15C 109.5 . . ?
C14 C16 H16A 109.5 . . ?
C14 C16 H16B 109.5 . . ?
H16A C16 H16B 109.5 . . ?
C14 C16 H16C 109.5 . . ?
H16A C16 H16C 109.5 . . ?
H16B C16 H16C 109.5 . . ?
C21 C17 C18 116.2(7) . . ?
C21 C17 C13 123.2(8) . . ?
C18 C17 C13 120.3(8) . . ?
C17 C18 C19 119.4(8) . . ?
C17 C18 H18 120.3 . . ?
C19 C18 H18 120.3 . . ?
N6 C19 C18 123.4(8) . . ?
N6 C19 H19 118.3 . . ?
C18 C19 H19 118.3 . . ?
N6 C20 C21 123.6(9) . . ?
N6 C20 H20 118.2 . . ?
C21 C20 H20 118.2 . . ?
C20 C21 C17 120.7(8) . . ?
C20 C21 H21 119.7 . . ?
C17 C21 H21 119.7 . . ?
C23 C22 C27 118.8(7) . . ?
C23 C22 C28 120.3(7) . . ?
C27 C22 C28 120.9(7) . . ?
C22 C23 C24 120.1(7) . . ?
C22 C23 H23 119.9 . . ?
C24 C23 H23 119.9 . . ?
C25 C24 C23 121.0(7) . . ?
C25 C24 H24 119.5 . . ?
C23 C24 H24 119.5 . . ?
C24 C25 C26 118.3(7) . . ?
C24 C25 C29 120.5(7) . . ?
C26 C25 C29 121.1(7) . . ?
C27 C26 C25 120.6(7) . . ?
C27 C26 H26 119.7 . . ?
C25 C26 H26 119.7 . . ?
C26 C27 C22 121.1(8) . . ?
C26 C27 H27 119.4 . . ?
C22 C27 H27 119.4 . . ?
O1 C28 O2 125.3(7) . . ?
O1 C28 C22 116.4(7) . . ?
O2 C28 C22 118.3(7) . . ?
O3 C29 O4 125.2(7) . . ?
O3 C29 C25 117.2(6) . . ?
O4 C29 C25 117.7(7) . . ?
C35 C30 C31 119.4(7) . . ?
C35 C30 C36 119.9(6) . . ?
C31 C30 C36 120.7(6) . . ?
C30 C31 C32 120.3(7) . . ?
C30 C31 H31 119.9 . . ?
C32 C31 H31 119.9 . . ?
C33 C32 C31 120.5(7) . . ?
C33 C32 H32 119.7 . . ?
C31 C32 H32 119.7 . . ?
C32 C33 C34 119.0(7) . . ?
C32 C33 C37 120.5(6) . . ?
C34 C33 C37 120.5(6) . . ?
C35 C34 C33 120.4(7) . . ?
C35 C34 H34 119.8 . . ?
C33 C34 H34 119.8 . . ?
C30 C35 C34 120.4(7) . . ?
C30 C35 H35 119.8 . . ?
C34 C35 H35 119.8 . . ?
O6 C36 O5 125.8(7) . . ?
O6 C36 C30 117.3(7) . . ?
O5 C36 C30 116.9(6) . . ?
O8 C37 O7 124.8(7) . . ?
O8 C37 C33 117.2(6) . . ?
O7 C37 C33 118.0(7) . . ?

loop_
_geom_bond_atom_site_label_1
_geom_bond_atom_site_label_2
_geom_bond_distance
_geom_bond_site_symmetry_2
_geom_bond_publ_flag
Zn1 O8 2.017(5) 1_545 ?
Zn1 N1 2.032(6) . ?
Zn1 O5 2.038(5) . ?
Zn1 O2 2.043(5) . ?
Zn1 O3 2.057(5) 1_655 ?
Zn1 Zn2 2.9758(10) . ?
Zn2 O6 2.019(5) . ?
Zn2 O7 2.021(5) 1_545 ?
Zn2 N6 2.023(6) 4_566 ?
Zn2 O4 2.031(5) 1_655 ?
Zn2 O1 2.087(5) . ?
O1 C28 1.252(9) . ?
O2 C28 1.254(9) . ?
O3 C29 1.243(9) . ?
O3 Zn1 2.057(5) 1_455 ?
O4 C29 1.249(9) . ?
O4 Zn2 2.031(5) 1_455 ?
O5 C36 1.257(8) . ?
O6 C36 1.256(8) . ?
O7 C37 1.247(8) . ?
O7 Zn2 2.021(5) 1_565 ?
O8 C37 1.244(8) . ?
O8 Zn1 2.017(5) 1_565 ?
N1 C2 1.302(11) . ?
N1 C3 1.334(10) . ?
N2 N3 1.356(12) . ?
N2 C7 1.359(11) . ?
N2 C11 1.444(11) . ?
N3 C8 1.337(12) . ?
N4 N5 1.346(11) . ?
N4 C14 1.366(11) . ?
N4 C11 1.457(11) . ?
N5 C12 1.336(11) . ?
N6 C20 1.318(11) . ?
N6 C19 1.331(10) . ?
N6 Zn2 2.023(6) 4_665 ?
C1 C2 1.391(12) . ?
C1 C5 1.395(13) . ?
C1 H1 0.9300 . ?
C2 H2 0.9300 . ?
C3 C4 1.392(11) . ?
C3 H3 0.9300 . ?
C4 C5 1.350(12) . ?
C4 H4 0.9300 . ?
C5 C6 1.467(10) . ?
C6 C7 1.385(12) . ?
C6 C8 1.423(13) . ?
C7 C9 1.487(14) . ?
C8 C10 1.487(16) . ?
C9 H9A 0.9600 . ?
C9 H9B 0.9600 . ?
C9 H9C 0.9600 . ?
C10 H10A 0.9600 . ?
C10 H10B 0.9600 . ?
C10 H10C 0.9600 . ?
C11 H11A 0.9700 . ?
C11 H11B 0.9700 . ?
C12 C13 1.412(12) . ?
C12 C15 1.495(14) . ?
C13 C14 1.380(11) . ?
C13 C17 1.482(10) . ?
C14 C16 1.481(13) . ?
C15 H15A 0.9600 . ?
C15 H15B 0.9600 . ?
C15 H15C 0.9600 . ?
C16 H16A 0.9600 . ?
C16 H16B 0.9600 . ?
C16 H16C 0.9600 . ?
C17 C21 1.380(13) . ?
C17 C18 1.383(11) . ?
C18 C19 1.390(11) . ?
C18 H18 0.9300 . ?
C19 H19 0.9300 . ?
C20 C21 1.370(12) . ?
C20 H20 0.9300 . ?
C21 H21 0.9300 . ?
C22 C23 1.365(11) . ?
C22 C27 1.374(11) . ?
C22 C28 1.505(10) . ?
C23 C24 1.393(10) . ?
C23 H23 0.9300 . ?
C24 C25 1.368(10) . ?
C24 H24 0.9300 . ?
C25 C26 1.380(11) . ?
C25 C29 1.518(9) . ?
C26 C27 1.369(11) . ?
C26 H26 0.9300 . ?
C27 H27 0.9300 . ?
C30 C35 1.376(10) . ?
C30 C31 1.381(10) . ?
C30 C36 1.504(10) . ?
C31 C32 1.380(10) . ?
C31 H31 0.9300 . ?
C32 C33 1.378(9) . ?
C32 H32 0.9300 . ?
C33 C34 1.386(9) . ?
C33 C37 1.510(10) . ?
C34 C35 1.377(10) . ?
C34 H34 0.9300 . ?
C35 H35 0.9300 . ?

loop_
_geom_torsion_atom_site_label_1
_geom_torsion_atom_site_label_2
_geom_torsion_atom_site_label_3
_geom_torsion_atom_site_label_4
_geom_torsion
_geom_torsion_site_symmetry_1
_geom_torsion_site_symmetry_2
_geom_torsion_site_symmetry_3
_geom_torsion_site_symmetry_4
_geom_torsion_publ_flag
O8 Zn1 Zn2 O6 179.0(2) 1_545 . . . ?
O5 Zn1 Zn2 O6 -2.6(2) . . . . ?
O2 Zn1 Zn2 O6 -91.1(2) . . . . ?
O3 Zn1 Zn2 O6 89.4(2) 1_655 . . . ?
O8 Zn1 Zn2 O7 0.3(2) 1_545 . . 1_545 ?
O5 Zn1 Zn2 O7 178.7(2) . . . 1_545 ?
O2 Zn1 Zn2 O7 90.2(2) . . . 1_545 ?
O3 Zn1 Zn2 O7 -89.3(2) 1_655 . . 1_545 ?
O8 Zn1 Zn2 N6 -52.1(6) 1_545 . . 4_566 ?
O5 Zn1 Zn2 N6 126.4(6) . . . 4_566 ?
O2 Zn1 Zn2 N6 37.9(6) . . . 4_566 ?
O3 Zn1 Zn2 N6 -141.6(6) 1_655 . . 4_566 ?
O8 Zn1 Zn2 O4 89.5(2) 1_545 . . 1_655 ?
O5 Zn1 Zn2 O4 -92.1(2) . . . 1_655 ?
O2 Zn1 Zn2 O4 179.4(2) . . . 1_655 ?
O3 Zn1 Zn2 O4 -0.1(2) 1_655 . . 1_655 ?
O8 Zn1 Zn2 O1 -91.6(3) 1_545 . . . ?
O5 Zn1 Zn2 O1 86.8(2) . . . . ?
O2 Zn1 Zn2 O1 -1.6(2) . . . . ?
O3 Zn1 Zn2 O1 178.9(3) 1_655 . . . ?
O6 Zn2 O1 C28 87.9(8) . . . . ?
O7 Zn2 O1 C28 -69.4(8) 1_545 . . . ?
N6 Zn2 O1 C28 -164.8(8) 4_566 . . . ?
O4 Zn2 O1 C28 6.8(12) 1_655 . . . ?
Zn1 Zn2 O1 C28 4.1(7) . . . . ?
O8 Zn1 O2 C28 85.3(6) 1_545 . . . ?
N1 Zn1 O2 C28 -172.5(6) . . . . ?
O5 Zn1 O2 C28 -75.1(6) . . . . ?
O3 Zn1 O2 C28 2.0(10) 1_655 . . . ?
Zn2 Zn1 O2 C28 0.6(6) . . . . ?
O8 Zn1 O5 C36 8.1(12) 1_545 . . . ?
N1 Zn1 O5 C36 -169.1(7) . . . . ?
O2 Zn1 O5 C36 89.7(7) . . . . ?
O3 Zn1 O5 C36 -70.0(7) 1_655 . . . ?
Zn2 Zn1 O5 C36 3.5(6) . . . . ?
O7 Zn2 O6 C36 6.2(10) 1_545 . . . ?
N6 Zn2 O6 C36 -162.4(6) 4_566 . . . ?
O4 Zn2 O6 C36 88.1(6) 1_655 . . . ?
O1 Zn2 O6 C36 -70.4(6) . . . . ?
Zn1 Zn2 O6 C36 3.2(6) . . . . ?
O8 Zn1 N1 C2 -6.9(8) 1_545 . . . ?
O5 Zn1 N1 C2 172.2(8) . . . . ?
O2 Zn1 N1 C2 -98.9(8) . . . . ?
O3 Zn1 N1 C2 83.1(8) 1_655 . . . ?
O8 Zn1 N1 C3 175.7(6) 1_545 . . . ?
O5 Zn1 N1 C3 -5.2(6) . . . . ?
O2 Zn1 N1 C3 83.7(6) . . . . ?
O3 Zn1 N1 C3 -94.3(6) 1_655 . . . ?
C7 N2 N3 C8 -0.4(12) . . . . ?
C11 N2 N3 C8 -176.1(9) . . . . ?
C14 N4 N5 C12 2.1(12) . . . . ?
C11 N4 N5 C12 -173.7(9) . . . . ?
C3 N1 C2 C1 -0.7(16) . . . . ?
Zn1 N1 C2 C1 -178.1(9) . . . . ?
C5 C1 C2 N1 0.5(19) . . . . ?
C2 N1 C3 C4 0.7(13) . . . . ?
Zn1 N1 C3 C4 178.3(7) . . . . ?
N1 C3 C4 C5 -0.7(14) . . . . ?
C3 C4 C5 C1 0.5(14) . . . . ?
C3 C4 C5 C6 -179.3(8) . . . . ?
C2 C1 C5 C4 -0.4(16) . . . . ?
C2 C1 C5 C6 179.4(10) . . . . ?
C4 C5 C6 C7 39.2(14) . . . . ?
C1 C5 C6 C7 -140.5(11) . . . . ?
C4 C5 C6 C8 -133.7(11) . . . . ?
C1 C5 C6 C8 46.5(15) . . . . ?
N3 N2 C7 C6 1.5(11) . . . . ?
C11 N2 C7 C6 176.6(9) . . . . ?
N3 N2 C7 C9 -179.2(11) . . . . ?
C11 N2 C7 C9 -4.1(16) . . . . ?
C8 C6 C7 N2 -1.9(11) . . . . ?
C5 C6 C7 N2 -176.2(8) . . . . ?
C8 C6 C7 C9 179.0(13) . . . . ?
C5 C6 C7 C9 4.7(19) . . . . ?
N2 N3 C8 C6 -0.9(13) . . . . ?
N2 N3 C8 C10 176.6(14) . . . . ?
C7 C6 C8 N3 1.8(13) . . . . ?
C5 C6 C8 N3 175.8(9) . . . . ?
C7 C6 C8 C10 -175.4(16) . . . . ?
C5 C6 C8 C10 -1(2) . . . . ?
N3 N2 C11 N4 -85.9(13) . . . . ?
C7 N2 C11 N4 99.1(12) . . . . ?
N5 N4 C11 N2 -78.4(14) . . . . ?
C14 N4 C11 N2 106.4(12) . . . . ?
N4 N5 C12 C13 -3.1(13) . . . . ?
N4 N5 C12 C15 -179.3(11) . . . . ?
N5 C12 C13 C14 3.1(13) . . . . ?
C15 C12 C13 C14 178.9(12) . . . . ?
N5 C12 C13 C17 177.4(10) . . . . ?
C15 C12 C13 C17 -7(2) . . . . ?
N5 N4 C14 C13 -0.2(12) . . . . ?
C11 N4 C14 C13 175.2(9) . . . . ?
N5 N4 C14 C16 -178.0(10) . . . . ?
C11 N4 C14 C16 -2.6(16) . . . . ?
C12 C13 C14 N4 -1.7(11) . . . . ?
C17 C13 C14 N4 -176.1(9) . . . . ?
C12 C13 C14 C16 175.8(11) . . . . ?
C17 C13 C14 C16 1.3(19) . . . . ?
C14 C13 C17 C21 -50.6(15) . . . . ?
C12 C13 C17 C21 136.1(12) . . . . ?
C14 C13 C17 C18 123.1(11) . . . . ?
C12 C13 C17 C18 -50.1(15) . . . . ?
C21 C17 C18 C19 2.0(13) . . . . ?
C13 C17 C18 C19 -172.2(8) . . . . ?
C20 N6 C19 C18 -0.3(13) . . . . ?
Zn2 N6 C19 C18 166.8(7) 4_665 . . . ?
C17 C18 C19 N6 -1.8(14) . . . . ?
C19 N6 C20 C21 2.3(16) . . . . ?
Zn2 N6 C20 C21 -164.4(9) 4_665 . . . ?
N6 C20 C21 C17 -2.1(18) . . . . ?
C18 C17 C21 C20 -0.2(16) . . . . ?
C13 C17 C21 C20 173.8(10) . . . . ?
C27 C22 C23 C24 0.5(13) . . . . ?
C28 C22 C23 C24 179.6(7) . . . . ?
C22 C23 C24 C25 -0.7(13) . . . . ?
C23 C24 C25 C26 0.3(13) . . . . ?
C23 C24 C25 C29 179.0(7) . . . . ?
C24 C25 C26 C27 0.2(14) . . . . ?
C29 C25 C26 C27 -178.5(9) . . . . ?
C25 C26 C27 C22 -0.3(16) . . . . ?
C23 C22 C27 C26 0.0(15) . . . . ?
C28 C22 C27 C26 -179.1(9) . . . . ?
Zn2 O1 C28 O2 -5.1(13) . . . . ?
Zn2 O1 C28 C22 176.4(5) . . . . ?
Zn1 O2 C28 O1 1.9(11) . . . . ?
Zn1 O2 C28 C22 -179.7(5) . . . . ?
C23 C22 C28 O1 179.4(8) . . . . ?
C27 C22 C28 O1 -1.6(12) . . . . ?
C23 C22 C28 O2 0.8(11) . . . . ?
C27 C22 C28 O2 179.9(8) . . . . ?
Zn1 O3 C29 O4 0.4(13) 1_455 . . . ?
Zn1 O3 C29 C25 -179.6(5) 1_455 . . . ?
Zn2 O4 C29 O3 -0.5(11) 1_455 . . . ?
Zn2 O4 C29 C25 179.6(5) 1_455 . . . ?
C24 C25 C29 O3 -0.2(11) . . . . ?
C26 C25 C29 O3 178.4(8) . . . . ?
C24 C25 C29 O4 179.7(7) . . . . ?
C26 C25 C29 O4 -1.6(12) . . . . ?
C35 C30 C31 C32 0.1(11) . . . . ?
C36 C30 C31 C32 179.9(7) . . . . ?
C30 C31 C32 C33 0.2(11) . . . . ?
C31 C32 C33 C34 0.1(11) . . . . ?
C31 C32 C33 C37 179.6(7) . . . . ?
C32 C33 C34 C35 -0.6(11) . . . . ?
C37 C33 C34 C35 179.9(7) . . . . ?
C31 C30 C35 C34 -0.7(11) . . . . ?
C36 C30 C35 C34 179.6(7) . . . . ?
C33 C34 C35 C30 0.9(11) . . . . ?
Zn2 O6 C36 O5 -1.9(11) . . . . ?
Zn2 O6 C36 C30 178.6(5) . . . . ?
Zn1 O5 C36 O6 -2.3(12) . . . . ?
Zn1 O5 C36 C30 177.1(5) . . . . ?
C35 C30 C36 O6 175.0(7) . . . . ?
C31 C30 C36 O6 -4.7(11) . . . . ?
C35 C30 C36 O5 -4.5(11) . . . . ?
C31 C30 C36 O5 175.7(7) . . . . ?
Zn1 O8 C37 O7 1.2(11) 1_565 . . . ?
Zn1 O8 C37 C33 -179.7(5) 1_565 . . . ?
Zn2 O7 C37 O8 -0.9(13) 1_565 . . . ?
Zn2 O7 C37 C33 -180.0(5) 1_565 . . . ?
C32 C33 C37 O8 -177.0(7) . . . . ?
C34 C33 C37 O8 2.4(10) . . . . ?
C32 C33 C37 O7 2.1(11) . . . . ?
C34 C33 C37 O7 -178.4(7) . . . . ?
